data_9013343
loop_
_publ_author_name
'Antao, S. M.'
'Hassan, I.'

_publ_section_title
;
 Increase in Al-Si and Na-Ca disorder with temperature in scapolite Me32.9
 Note: T = 105 C
 Note: 32.9% Meionite, 67.1% Marialite
;
_journal_name_full 'The Canadian Mineralogist'
_journal_page_first 1577
_journal_page_last 1591
_journal_paper_doi 10.3749/canmin.46.5.1577
_journal_volume 46
_journal_year 2008
_chemical_compound_source 'Monmouth Township, Ontario, Canada'
_chemical_formula_sum 'C0.24 Al3.56 Ca1.24 Cl0.76 Na2.76 O28 Si8.44'
_chemical_name_mineral Marialite
_space_group_IT_number 86
_symmetry_space_group_name_Hall '-P 4bc'
_symmetry_space_group_name_H-M 'P 42/n :2'
_cell_angle_alpha 90
_cell_angle_beta 90
_cell_angle_gamma 90
_cell_length_a 12.0749
_cell_length_b 12.0749
_cell_length_c 7.5814
_cell_formula_units_Z 2
_cell_volume 1105.392
_database_code_amcsd 0006234
_diffrn_ambient_temperature 378.15
_exptl_crystal_density_diffrn 2.776
_cod_original_sg_symbol_H-M 'P 42/n'
_cod_original_formula_sum '(Ca1.24 Na2.76) Si8.44 Al3.56 O28 (C.24 Cl.76)'
_cod_database_code 9013343

loop_
_space_group_symop_operation_xyz
x,y,z
y,1/2-x,1/2-z
-y,1/2+x,1/2+z
1/2+x,1/2+y,-z
1/2-x,1/2-y,z
1/2-y,x,1/2-z
1/2+y,-x,1/2+z
-x,-y,-z

loop_
_atom_site_label
_atom_site_fract_x
_atom_site_fract_y
_atom_site_fract_z
_atom_site_occupancy
_atom_site_U_iso_or_equiv
Ca 0.61630 0.53850 0.75690 0.31000 0.04200
Na 0.61630 0.53850 0.75690 0.69000 0.04200
Si1 0.58980 0.66120 0.25450 1.00000 0.01800
Al2 0.90930 0.16750 0.05060 0.87000 0.01800
Si2 0.90930 0.16750 0.05060 0.13000 0.01800
Al3 0.66570 0.08740 0.96220 0.02000 0.01800
Si3 0.66570 0.08740 0.96220 0.98000 0.01800
O1 0.70930 0.60290 0.25330 1.00000 0.02700
O2 0.94480 0.12930 0.27020 1.00000 0.02700
O3 0.59350 0.18700 0.03600 1.00000 0.02700
O4 0.79730 0.10330 0.96890 1.00000 0.02700
O5 0.51620 0.61620 0.08770 1.00000 0.02700
O6 0.62910 0.97560 0.06390 1.00000 0.02700
O7 0.78990 0.65070 0.74800 1.00000 0.09000
C 0.75000 0.75000 0.75000 0.24000 0.09000
Cl 0.75000 0.75000 0.75000 0.76000 0.09000

loop_
_cod_related_entry_id
_cod_related_entry_database
_cod_related_entry_code
1 AMCSD 0006234
